data_7100388
loop_
_publ_author_name
'J. Sanders'
'Maxwell Gunter'
'Thibaut Jarrosson'
'Amy L. Kieran'
'Sofia Ioana Pascu'

_publ_section_title
;
Dynamic synthesis of a macrocycle containing a
porphyrin and an electron donor
;
_journal_name_full 'Chemical Communications'
_journal_paper_doi 10.1039/b418811j
_journal_year 2005
_chemical_formula_moiety 'C160 H204 N8 O8 S8'
_chemical_formula_sum 'C160 H204 N8 O8 S8'
_chemical_formula_weight 2623.96
_space_group_IT_number 2
_symmetry_cell_setting triclinic
_symmetry_space_group_name_Hall '-P 1'
_symmetry_space_group_name_H-M 'P -1'
_cell_angle_alpha 90.5208(3)
_cell_angle_beta 99.9292(3)
_cell_angle_gamma 102.8035(4)
_cell_formula_units_Z 2
_cell_length_a 15.45070(10)
_cell_length_b 18.8773(2)
_cell_length_c 26.9207(3)
_cell_measurement_temperature 180
_cell_volume 7532.83(12)
_diffrn_ambient_temperature 180
_exptl_crystal_density_diffrn 1.157
_cod_depositor_comments
;
The following automatic conversions were performed:
'_symmetry_cell_setting' value 'Triclinic' changed to 'triclinic'
according to '/home/saulius/struct/CIF-dictionaries/cif_core.dic'
dictionary named 'cif_core.dic' version 2.4.1 from 2010-06-29.

Automatic conversion script
Id: cif_fix_enum 1527 2010-12-29 10:47:43Z saulius 
;
_cod_database_code 7100388

loop_
_symmetry_equiv_pos_as_xyz
x,y,z
-x,-y,-z

loop_
_atom_site_label
_atom_site_type_symbol
_atom_site_fract_x
_atom_site_fract_y
_atom_site_fract_z
_atom_site_U_iso_or_equiv
_atom_site_occupancy
_atom_site_adp_type
_atom_site_refinement_flags_posn
_atom_site_refinement_flags_adp
_atom_site_refinement_flags_occupancy
_atom_site_disorder_assembly
_atom_site_disorder_group
_atom_site_attached_hydrogens
N1 N -0.0769(3) 0.3540(3) -0.02374(19) 0.0361 1.0000 Uani . . . . . .
N2 N 0.0836(3) 0.3112(3) -0.06584(19) 0.0336 1.0000 Uani . . . . . .
N3 N -0.0375(3) 0.2440(3) -0.14662(18) 0.0349 1.0000 Uani . . . . . .
N4 N -0.1989(3) 0.2827(3) -0.1038(2) 0.0376 1.0000 Uani . . . . . .
S1 S -0.49571(14) 0.22721(13) 0.10118(10) 0.0747 1.0000 Uani . . . . . .
S2 S -0.42330(14) 0.15867(11) 0.07994(9) 0.0660 1.0000 Uani . . . . . .
S3 S 0.39789(14) 0.10456(11) -0.03764(8) 0.0625 1.0000 Uani . . . . . .
S4 S 0.39064(14) 0.03866(12) -0.09856(8) 0.0634 1.0000 Uani . . . . . .
O1 O -0.2257(3) 0.2414(3) 0.1215(2) 0.0569 1.0000 Uani . . . . . .
O2 O -0.0738(3) 0.1751(3) 0.0942(2) 0.0592 1.0000 Uani . . . . . .
O3 O 0.1437(4) -0.0358(3) 0.0525(2) 0.0680 1.0000 Uani . . . . . .
O4 O 0.3302(4) -0.0513(4) 0.0593(3) 0.0865 1.0000 Uani . . . . . .
C1 C -0.1496(4) 0.3726(3) -0.0091(2) 0.0381 1.0000 Uani . . . . . .
C2 C -0.1201(4) 0.4273(3) 0.0337(2) 0.0401 1.0000 Uani . . . . . .
C3 C -0.0286(4) 0.4384(3) 0.0444(2) 0.0395 1.0000 Uani . . . . . .
C4 C -0.0032(4) 0.3923(3) 0.0089(2) 0.0377 1.0000 Uani . . . . . .
C5 C 0.0860(4) 0.3879(3) 0.0097(2) 0.0392 1.0000 Uani . . . . . .
C6 C 0.1246(4) 0.3504(3) -0.0217(2) 0.0367 1.0000 Uani . . . . . .
C7 C 0.2191(4) 0.3480(3) -0.0136(2) 0.0393 1.0000 Uani . . . . . .
C8 C 0.2314(4) 0.3070(3) -0.0529(3) 0.0398 1.0000 Uani . . . . . .
C9 C 0.1456(4) 0.2833(3) -0.0870(2) 0.0347 1.0000 Uani . . . . . .
C10 C 0.1233(4) 0.2427(3) -0.1323(2) 0.0337 1.0000 Uani . . . . . .
C11 C 0.0363(4) 0.2252(3) -0.1621(2) 0.0335 1.0000 Uani . . . . . .
C12 C 0.0080(4) 0.1850(3) -0.2119(2) 0.0374 1.0000 Uani . . . . . .
C13 C -0.0821(4) 0.1807(3) -0.2250(2) 0.0404 1.0000 Uani . . . . . .
C14 C -0.1098(4) 0.2162(3) -0.1833(2) 0.0370 1.0000 Uani . . . . . .
C15 C -0.2001(4) 0.2150(3) -0.1820(2) 0.0385 1.0000 Uani . . . . . .
C16 C -0.2399(4) 0.2407(3) -0.1458(2) 0.0374 1.0000 Uani . . . . . .
C17 C -0.3359(4) 0.2259(4) -0.1464(2) 0.0423 1.0000 Uani . . . . . .
C18 C -0.3501(4) 0.2591(3) -0.1043(3) 0.0404 1.0000 Uani . . . . . .
C19 C -0.2627(4) 0.2979(3) -0.0774(3) 0.0397 1.0000 Uani . . . . . .
C20 C -0.2397(4) 0.3426(3) -0.0334(2) 0.0392 1.0000 Uani . . . . . .
C21 C -0.3143(4) 0.3611(3) -0.0112(3) 0.0414 1.0000 Uani . . . . . .
C22 C -0.3334(4) 0.3312(4) 0.0345(3) 0.0429 1.0000 Uani . . . . . .
C23 C -0.4019(4) 0.3484(4) 0.0569(3) 0.0448 1.0000 Uani . . . . . .
C24 C -0.4521(4) 0.3946(4) 0.0323(3) 0.0476 1.0000 Uani . . . . . .
C25 C -0.4352(5) 0.4236(4) -0.0128(3) 0.0499 1.0000 Uani . . . . . .
C26 C -0.3656(5) 0.4070(4) -0.0342(3) 0.0443 1.0000 Uani . . . . . .
C27 C 0.1956(4) 0.2123(3) -0.1496(2) 0.0358 1.0000 Uani . . . . . .
C28 C 0.2069(4) 0.1443(3) -0.1361(2) 0.0386 1.0000 Uani . . . . . .
C29 C 0.2700(4) 0.1139(4) -0.1527(3) 0.0454 1.0000 Uani . . . . . .
C30 C 0.3250(4) 0.1532(4) -0.1837(3) 0.0493 1.0000 Uani . . . . . .
C31 C 0.3159(5) 0.2222(4) -0.1962(3) 0.0518 1.0000 Uani . . . . . .
C32 C 0.2520(4) 0.2523(4) -0.1802(2) 0.0419 1.0000 Uani . . . . . .
C33 C -0.4186(5) 0.3178(4) 0.1062(3) 0.0548 1.0000 Uani . . . . . .
C34 C -0.3474(5) 0.1497(4) 0.1376(3) 0.0621 1.0000 Uani . . . . . .
C35 C -0.2502(5) 0.1668(4) 0.1307(3) 0.0556 1.0000 Uani . . . . . .
C36 C -0.1323(5) 0.2713(4) 0.1241(3) 0.0599 1.0000 Uani . . . . . .
C37 C -0.0920(5) 0.2449(4) 0.0824(3) 0.0554 1.0000 Uani . . . . . .
C38 C -0.0204(5) 0.1486(4) 0.0667(3) 0.0521 1.0000 Uani . . . . . .
C39 C 0.0084(5) 0.1800(4) 0.0247(3) 0.0552 1.0000 Uani . . . . . .
C40 C 0.0637(6) 0.1474(4) -0.0002(3) 0.0606 1.0000 Uani . . . . . .
C41 C 0.0903(6) 0.0860(4) 0.0167(3) 0.0613 1.0000 Uani . . . . . .
C42 C 0.0879(5) -0.0106(4) 0.0788(3) 0.0541 1.0000 Uani . . . . . .
C43 C 0.0596(5) -0.0415(4) 0.1207(3) 0.0607 1.0000 Uani . . . . . .
C44 C 0.0043(5) -0.0102(4) 0.1453(3) 0.0605 1.0000 Uani . . . . . .
C45 C -0.0233(5) 0.0508(4) 0.1283(3) 0.0553 1.0000 Uani . . . . . .
C46 C 0.0049(4) 0.0835(4) 0.0855(3) 0.0479 1.0000 Uani . . . . . .
C47 C 0.0614(5) 0.0531(4) 0.0597(3) 0.0526 1.0000 Uani . . . . . .
C48 C 0.1781(6) -0.0976(4) 0.0706(3) 0.0643 1.0000 Uani . . . . . .
C49 C 0.2501(7) -0.1045(5) 0.0409(4) 0.0776 1.0000 Uani . . . . . .
C50 C 0.3797(6) -0.0119(6) 0.0241(4) 0.0823 1.0000 Uani . . . . . .
C51 C 0.3350(6) 0.0480(5) 0.0029(4) 0.0737 1.0000 Uani . . . . . .
C52 C 0.2816(5) 0.0395(4) -0.1373(3) 0.0616 1.0000 Uani . . . . . .
C53 C 0.3223(4) 0.2918(4) -0.0592(3) 0.0535 1.0000 Uani . . . . . .
C54 C -0.1732(5) 0.4666(4) 0.0608(3) 0.0485 1.0000 Uani . . . . . .
C55 C -0.4409(5) 0.2517(4) -0.0891(3) 0.0551 1.0000 Uani . . . . . .
C56 C 0.0619(4) 0.1546(4) -0.2442(2) 0.0448 1.0000 Uani . . . . . .
C57 C 0.2876(5) 0.3837(5) 0.0305(3) 0.0638 1.0000 Uani D U . . . .
C58 C 0.3139(6) 0.3312(6) 0.0691(3) 0.0854 1.0000 Uani D U . . . .
C59 C 0.2456(15) 0.3025(13) 0.1014(9) 0.0941 0.5000 Uani D U . . . .
C259 C 0.2400(15) 0.2935(12) 0.0946(9) 0.0950 0.5000 Uani D U . . . .
C60 C 0.2617(7) 0.2393(6) 0.1318(4) 0.1018 1.0000 Uani D U . . . .
C61 C 0.2071(14) 0.2052(11) 0.1669(7) 0.1076 0.5000 Uani D U . . . .
C62 C 0.2329(16) 0.1378(11) 0.1913(8) 0.1109 0.5000 Uani D U . . . .
C261 C 0.2657(16) 0.1665(9) 0.1153(8) 0.1099 0.5000 Uani D U . . . .
C262 C 0.2761(17) 0.1116(10) 0.1528(9) 0.1145 0.5000 Uani D U . . . .
C63 C 0.0352(5) 0.4881(4) 0.0850(3) 0.0564 1.0000 Uani D U . . . .
C64 C 0.0473(6) 0.4495(5) 0.1347(3) 0.0719 1.0000 Uani D U . . . .
C65 C 0.1193(7) 0.4911(6) 0.1756(3) 0.0908 1.0000 Uani D U . . . .
C66 C 0.1279(8) 0.4528(6) 0.2248(4) 0.1083 1.0000 Uani D U . . . .
C67 C 0.1445(9) 0.3786(7) 0.2233(4) 0.1195 1.0000 Uani D U . . . .
C68 C 0.0721(16) 0.3164(10) 0.2268(10) 0.1253 0.5000 Uani D U . 3 1 .
C268 C 0.1458(19) 0.3344(12) 0.2687(8) 0.1189 0.5000 Uani D U . 3 2 .
C69 C -0.4047(3) 0.1763(3) -0.1856(2) 0.0549 1.0000 Uani D U . . . .
C70 C -0.4078(4) 0.0967(3) -0.1775(2) 0.0637 1.0000 Uani D U . . . .
C71 C -0.4747(5) 0.0463(3) -0.2175(3) 0.0899 1.0000 Uani D U . . . .
C72 C -0.4694(6) -0.0316(4) -0.2157(3) 0.1098 1.0000 Uani D U . . . .
C73 C -0.5356(6) -0.0823(4) -0.2545(4) 0.1289 1.0000 Uani D U . . . .
C74 C -0.5210(7) -0.1586(5) -0.2540(5) 0.1415 1.0000 Uani D U . . . .
C75 C -0.1446(3) 0.1435(3) -0.2713(2) 0.0552 1.0000 Uani D U . . . .
C76 C -0.1886(4) 0.0656(3) -0.2651(2) 0.0715 1.0000 Uani D U . . . .
C77 C -0.2476(5) 0.0241(3) -0.3108(3) 0.0883 1.0000 Uani D U . . . .
C78 C -0.2758(6) -0.0575(4) -0.3041(3) 0.1141 1.0000 Uani D U . . . .
C79 C -0.3231(6) -0.1054(4) -0.3479(4) 0.1312 1.0000 Uani D U . . . .
C80 C -0.3457(7) -0.1864(5) -0.3455(5) 0.1380 1.0000 Uani D U . . . .
N5 N -0.1884(4) -0.6034(3) -0.6342(2) 0.0433 1.0000 Uani . . . . . .
N6 N -0.1787(3) -0.6484(3) -0.5224(2) 0.0402 1.0000 Uani . . . . . .
N7 N -0.1141(3) -0.5053(3) -0.4918(2) 0.0402 1.0000 Uani . . . . . .
N8 N -0.1318(4) -0.4592(3) -0.6038(2) 0.0436 1.0000 Uani . . . . . .
S5 S -0.4034(2) -0.73515(18) -0.31710(15) 0.1094 1.0000 Uani . . . . . .
S6 S -0.5169(3) -0.7452(3) -0.28799(19) 0.1689 1.0000 Uani . . . . . .
S7 S -0.58290(18) -0.46408(18) -0.83249(12) 0.0987 1.0000 Uani . . . . . .
S8 S -0.44978(16) -0.41455(13) -0.82237(12) 0.0836 1.0000 Uani . . . . . .
O5 O -0.6434(4) -0.6271(4) -0.3791(3) 0.0913 1.0000 Uani . . . . . .
O6 O -0.5994(4) -0.5702(4) -0.4707(2) 0.0743 1.0000 Uani . . . . . .
O7 O -0.5074(4) -0.6322(3) -0.6695(2) 0.0673 1.0000 Uani . . . . . .
O8 O -0.4932(4) -0.5875(3) -0.7689(3) 0.0814 1.0000 Uani . . . . . .
C101 C -0.1882(4) -0.5775(4) -0.6827(2) 0.0452 1.0000 Uani . . . . . .
C102 C -0.2035(5) -0.6405(4) -0.7185(3) 0.0507 1.0000 Uani . . . . . .
C103 C -0.2162(5) -0.7010(4) -0.6924(3) 0.0519 1.0000 Uani . . . . . .
C104 C -0.2069(5) -0.6772(4) -0.6393(3) 0.0474 1.0000 Uani . . . . . .
C105 C -0.2195(5) -0.7258(4) -0.6014(3) 0.0502 1.0000 Uani . . . . . .
C106 C -0.2115(4) -0.7123(4) -0.5489(3) 0.0452 1.0000 Uani . . . . . .
C107 C -0.2365(5) -0.7683(4) -0.5146(3) 0.0534 1.0000 Uani . . . . . .
C108 C -0.2183(5) -0.7361(4) -0.4674(3) 0.0508 1.0000 Uani . . . . . .
C109 C -0.1800(4) -0.6588(4) -0.4722(3) 0.0424 1.0000 Uani . . . . . .
C110 C -0.1489(4) -0.6031(4) -0.4347(3) 0.0432 1.0000 Uani . . . . . .
C111 C -0.1135(4) -0.5291(4) -0.4437(2) 0.0408 1.0000 Uani . . . . . .
C112 C -0.0763(4) -0.4674(4) -0.4064(2) 0.0410 1.0000 Uani . . . . . .
C113 C -0.0573(4) -0.4084(4) -0.4338(3) 0.0450 1.0000 Uani . . . . . .
C114 C -0.0822(4) -0.4312(4) -0.4869(2) 0.0387 1.0000 Uani . . . . . .
C115 C -0.0801(4) -0.3837(3) -0.5254(3) 0.0426 1.0000 Uani . . . . . .
C116 C -0.1088(4) -0.3948(4) -0.5769(3) 0.0433 1.0000 Uani . . . . . .
C117 C -0.1245(5) -0.3384(4) -0.6115(3) 0.0457 1.0000 Uani . . . . . .
C118 C -0.1538(4) -0.3709(4) -0.6584(3) 0.0456 1.0000 Uani . . . . . .
C119 C -0.1567(4) -0.4477(4) -0.6541(3) 0.0442 1.0000 Uani . . . . . .
C120 C -0.1791(4) -0.5036(4) -0.6921(2) 0.0433 1.0000 Uani . . . . . .
C121 C -0.1941(5) -0.4821(4) -0.7456(3) 0.0471 1.0000 Uani . . . . . .
C122 C -0.2823(5) -0.4913(4) -0.7722(3) 0.0561 1.0000 Uani . . . . . .
C123 C -0.2992(6) -0.4712(4) -0.8217(3) 0.0546 1.0000 Uani . . . . . .
C124 C -0.2274(6) -0.4406(4) -0.8447(3) 0.0565 1.0000 Uani . . . . . .
C125 C -0.1389(6) -0.4306(4) -0.8184(3) 0.0595 1.0000 Uani . . . . . .
C126 C -0.1227(5) -0.4522(4) -0.7692(3) 0.0554 1.0000 Uani . . . . . .
C127 C -0.1563(4) -0.6223(4) -0.3812(3) 0.0440 1.0000 Uani . . . . . .
C128 C -0.2355(5) -0.6200(4) -0.3633(3) 0.0497 1.0000 Uani . . . . . .
C129 C -0.2448(6) -0.6378(5) -0.3146(3) 0.0676 1.0000 Uani . . . . . .
C130 C -0.1731(7) -0.6586(5) -0.2829(3) 0.0669 1.0000 Uani . . . . . .
C131 C -0.0962(5) -0.6616(4) -0.3005(3) 0.0599 1.0000 Uani . . . . . .
C132 C -0.0869(5) -0.6433(4) -0.3488(3) 0.0531 1.0000 Uani . . . . . .
C133 C -0.3950(6) -0.4816(5) -0.8487(3) 0.0738 1.0000 Uani . . . . . .
C134 C -0.5972(7) -0.5106(7) -0.7749(4) 0.0891 1.0000 Uani . . . . . .
C135 C -0.5869(6) -0.5877(6) -0.7738(4) 0.0801 1.0000 Uani . . . . . .
C136 C -0.4718(7) -0.6543(5) -0.7500(4) 0.0765 1.0000 Uani . . . . . .
C137 C -0.4392(6) -0.6484(5) -0.6946(4) 0.0719 1.0000 Uani . . . . . .
C138 C -0.4920(5) -0.6290(5) -0.6183(3) 0.0633 1.0000 Uani . . . . . .
C139 C -0.4211(6) -0.6502(6) -0.5878(4) 0.0765 1.0000 Uani . . . . . .
C140 C -0.4135(6) -0.6460(6) -0.5351(4) 0.0798 1.0000 Uani . . . . . .
C141 C -0.4747(5) -0.6210(5) -0.5129(3) 0.0675 1.0000 Uani . . . . . .
C142 C -0.6140(5) -0.5716(5) -0.5221(4) 0.0654 1.0000 Uani . . . . . .
C143 C -0.6828(5) -0.5492(5) -0.5525(4) 0.0729 1.0000 Uani . . . . . .
C144 C -0.6883(6) -0.5527(6) -0.6039(4) 0.0764 1.0000 Uani . . . . . .
C145 C -0.6292(5) -0.5787(5) -0.6257(3) 0.0660 1.0000 Uani . . . . . .
C146 C -0.5566(5) -0.6022(4) -0.5961(3) 0.0532 1.0000 Uani . . . . . .
C147 C -0.5482(5) -0.5989(4) -0.5448(3) 0.0588 1.0000 Uani . . . . . .
C148 C -0.6655(6) -0.5469(6) -0.4458(4) 0.0779 1.0000 Uani . . . . . .
C149 C -0.6350(6) -0.5518(6) -0.3922(4) 0.0825 1.0000 Uani . . . . . .
C150 C -0.5809(7) -0.6375(7) -0.3414(4) 0.0922 1.0000 Uani . . . . . .
C151 C -0.5949(8) -0.7189(9) -0.3359(6) 0.1323 1.0000 Uani . . . . . .
C152 C -0.3330(8) -0.6409(7) -0.2970(4) 0.0994 1.0000 Uani . . . . . .
C153 C -0.2388(6) -0.7745(4) -0.4202(3) 0.0641 1.0000 Uani . . . . . .
C154 C -0.2011(7) -0.6383(5) -0.7750(3) 0.0732 1.0000 Uani . . . . . .
C155 C -0.1847(6) -0.3321(4) -0.7046(3) 0.0600 1.0000 Uani . . . . . .
C156 C -0.0581(5) -0.4677(4) -0.3505(3) 0.0520 1.0000 Uani . . . . . .
C157 C -0.2799(5) -0.8454(4) -0.5312(3) 0.1777 1.0000 Uani D U . . . .
C158 C -0.3825(6) -0.8586(4) -0.5424(4) 0.1963 1.0000 Uani D U . . . .
C159 C -0.4255(7) -0.9398(4) -0.5562(5) 0.2149 1.0000 Uani D U . . . .
C160 C -0.5231(8) -0.9645(5) -0.5574(6) 0.2298 1.0000 Uani D U . . . .
C161 C -0.5713(9) -1.0371(6) -0.5841(6) 0.2378 1.0000 Uani D U . . . .
C162 C -0.5160(9) -1.0742(7) -0.6090(6) 0.2407 1.0000 Uani D U . . . .
C163 C -0.2312(8) -0.7775(5) -0.7116(4) 0.0889 1.0000 Uani D U . . . .
C164 C -0.1457(8) -0.8057(5) -0.7079(4) 0.0987 1.0000 Uani D U . . . .
C165 C -0.1638(8) -0.8852(5) -0.7241(5) 0.1109 1.0000 Uani D U . . . .
C166 C -0.0872(13) -0.9119(12) -0.7366(8) 0.1139 0.5000 Uani D U . 5 1 .
C167 C -0.0088(14) -0.8987(13) -0.6931(9) 0.1196 0.5000 Uani D U . 5 1 .
C168 C 0.0573(16) -0.9441(14) -0.6943(10) 0.1224 0.5000 Uani D U . 5 1 .
C366 C -0.188(2) -0.9464(7) -0.6889(8) 0.1198 0.5000 Uani D U . 5 2 .
C367 C -0.194(2) -1.0213(8) -0.7031(9) 0.1173 0.5000 Uani D U . 5 2 .
C368 C -0.2178(19) -1.0953(9) -0.6836(8) 0.1068 0.5000 Uani D U . 5 2 .
C169 C -0.1120(5) -0.2600(4) -0.5960(3) 0.0753 1.0000 Uani D U . . . .
C170 C -0.0198(6) -0.2133(4) -0.5978(4) 0.0932 1.0000 Uani D U . . . .
C171 C -0.0108(7) -0.1348(4) -0.5808(5) 0.1211 1.0000 Uani D U . . . .
C172 C 0.0761(8) -0.0840(5) -0.5768(6) 0.1488 1.0000 Uani D U . . . .
C173 C 0.0869(9) -0.0084(6) -0.5545(6) 0.1667 1.0000 Uani D U . . . .
C174 C 0.1820(9) 0.0344(7) -0.5438(6) 0.1774 1.0000 Uani D U . . . .
C175 C -0.0229(5) -0.3299(4) -0.4142(3) 0.0623 1.0000 Uani D U . . . .
C176 C -0.0951(6) -0.2904(5) -0.4107(3) 0.0755 1.0000 Uani D U . . . .
C177 C -0.1607(10) -0.2775(10) -0.4522(6) 0.0731 0.5000 Uani D U . 1 1 .
C178 C -0.2374(10) -0.2427(10) -0.4450(6) 0.0777 0.5000 Uani D U . 1 1 .
C179 C -0.2962(11) -0.2287(11) -0.4949(7) 0.0860 0.5000 Uani D U . 1 1 .
C180 C -0.3729(12) -0.1946(12) -0.4869(8) 0.0924 0.5000 Uani D U . 1 1 .
C377 C -0.1391(12) -0.2911(11) -0.3680(7) 0.0898 0.5000 Uani D U . 1 2 .
C378 C -0.2112(13) -0.2464(12) -0.3709(7) 0.1001 0.5000 Uani D U . 1 2 .
C379 C -0.2488(14) -0.2464(13) -0.3238(8) 0.1058 0.5000 Uani D U . 1 2 .
C380 C -0.3111(16) -0.2020(14) -0.3155(9) 0.1092 0.5000 Uani D U . 1 2 .
H1 H -0.1365 0.3055 -0.0925 0.0500 1.0000 Uiso . . . . . .
H2 H 0.0183 0.3043 -0.0818 0.0500 1.0000 Uiso . . . . . .
H3 H -0.1571 -0.6013 -0.5414 0.0500 1.0000 Uiso . . . . . .
H4 H -0.1335 -0.5092 -0.5949 0.0500 1.0000 Uiso . . . . . .
H51 H 0.1301 0.4171 0.0381 0.0466 1.0000 Uiso . . . . . .
H151 H -0.2434 0.1913 -0.2127 0.0457 1.0000 Uiso . . . . . .
H221 H -0.2975 0.2972 0.0512 0.0542 1.0000 Uiso . . . . . .
H241 H -0.5016 0.4070 0.0477 0.0587 1.0000 Uiso . . . . . .
H251 H -0.4726 0.4563 -0.0300 0.0609 1.0000 Uiso . . . . . .
H261 H -0.3527 0.4286 -0.0667 0.0534 1.0000 Uiso . . . . . .
H281 H 0.1680 0.1164 -0.1135 0.0470 1.0000 Uiso . . . . . .
H301 H 0.3706 0.1315 -0.1967 0.0606 1.0000 Uiso . . . . . .
H311 H 0.3569 0.2509 -0.2174 0.0636 1.0000 Uiso . . . . . .
H321 H 0.2456 0.3020 -0.1901 0.0504 1.0000 Uiso . . . . . .
H331 H -0.4451 0.3522 0.1241 0.0705 1.0000 Uiso . . . . . .
H332 H -0.3594 0.3141 0.1266 0.0705 1.0000 Uiso . . . . . .
H341 H -0.3544 0.1840 0.1644 0.0756 1.0000 Uiso . . . . . .
H342 H -0.3636 0.0987 0.1485 0.0756 1.0000 Uiso . . . . . .
H351 H -0.2108 0.1559 0.1619 0.0667 1.0000 Uiso . . . . . .
H352 H -0.2434 0.1369 0.1013 0.0667 1.0000 Uiso . . . . . .
H361 H -0.1231 0.3253 0.1228 0.0700 1.0000 Uiso . . . . . .
H362 H -0.0995 0.2587 0.1570 0.0700 1.0000 Uiso . . . . . .
H371 H -0.0345 0.2800 0.0794 0.0669 1.0000 Uiso . . . . . .
H372 H -0.1354 0.2406 0.0498 0.0669 1.0000 Uiso . . . . . .
H391 H -0.0098 0.2252 0.0121 0.0671 1.0000 Uiso . . . . . .
H401 H 0.0842 0.1696 -0.0309 0.0754 1.0000 Uiso . . . . . .
H411 H 0.1303 0.0643 -0.0015 0.0790 1.0000 Uiso . . . . . .
H431 H 0.0786 -0.0863 0.1335 0.0740 1.0000 Uiso . . . . . .
H441 H -0.0158 -0.0326 0.1761 0.0728 1.0000 Uiso . . . . . .
H451 H -0.0636 0.0720 0.1464 0.0662 1.0000 Uiso . . . . . .
H481 H 0.2043 -0.0897 0.1074 0.0798 1.0000 Uiso . . . . . .
H482 H 0.1285 -0.1426 0.0650 0.0798 1.0000 Uiso . . . . . .
H491 H 0.2627 -0.1541 0.0444 0.0976 1.0000 Uiso . . . . . .
H492 H 0.2288 -0.0971 0.0045 0.0976 1.0000 Uiso . . . . . .
H501 H 0.4426 0.0102 0.0416 0.1020 1.0000 Uiso . . . . . .
H502 H 0.3814 -0.0460 -0.0042 0.1020 1.0000 Uiso . . . . . .
H511 H 0.3285 0.0790 0.0317 0.0910 1.0000 Uiso . . . . . .
H512 H 0.2740 0.0251 -0.0168 0.0910 1.0000 Uiso . . . . . .
H521 H 0.2743 0.0083 -0.1686 0.0749 1.0000 Uiso . . . . . .
H522 H 0.2334 0.0186 -0.1177 0.0749 1.0000 Uiso . . . . . .
H531 H 0.3142 0.2607 -0.0907 0.0642 1.0000 Uiso . . . . . .
H532 H 0.3661 0.3388 -0.0617 0.0642 1.0000 Uiso . . . . . .
H533 H 0.3460 0.2659 -0.0294 0.0642 1.0000 Uiso . . . . . .
H541 H -0.1315 0.5000 0.0880 0.0605 1.0000 Uiso . . . . . .
H542 H -0.2060 0.4956 0.0364 0.0605 1.0000 Uiso . . . . . .
H543 H -0.2178 0.4306 0.0760 0.0605 1.0000 Uiso . . . . . .
H551 H -0.4340 0.2811 -0.0570 0.0657 1.0000 Uiso . . . . . .
H552 H -0.4823 0.2698 -0.1163 0.0657 1.0000 Uiso . . . . . .
H553 H -0.4669 0.1995 -0.0840 0.0657 1.0000 Uiso . . . . . .
H561 H 0.0214 0.1306 -0.2756 0.0542 1.0000 Uiso . . . . . .
H562 H 0.1098 0.1948 -0.2533 0.0542 1.0000 Uiso . . . . . .
H563 H 0.0908 0.1181 -0.2252 0.0542 1.0000 Uiso . . . . . .
H571 H 0.3429 0.4094 0.0180 0.0748 1.0000 Uiso . . . . . .
H572 H 0.2623 0.4199 0.0474 0.0748 1.0000 Uiso . . . . . .
H581 H 0.3708 0.3567 0.0918 0.0966 1.0000 Uiso . . . . . .
H582 H 0.3253 0.2889 0.0507 0.0966 1.0000 Uiso . . . . . .
H591 H 0.2443 0.3429 0.1253 0.1060 0.5000 Uiso . . . 4 1 .
H592 H 0.1854 0.2870 0.0788 0.1060 0.5000 Uiso . . . 4 1 .
H2591 H 0.2197 0.3316 0.1128 0.1065 0.5000 Uiso . . . 4 2 .
H2592 H 0.1893 0.2676 0.0679 0.1065 0.5000 Uiso . . . 4 2 .
H601 H 0.3240 0.2557 0.1520 0.1140 1.0000 Uiso . . . . . .
H602 H 0.2607 0.1998 0.1067 0.1140 1.0000 Uiso . . . . . .
H611 H 0.2110 0.2421 0.1946 0.1202 0.5000 Uiso . . . 2 1 .
H612 H 0.1433 0.1903 0.1485 0.1202 0.5000 Uiso . . . 2 1 .
H2611 H 0.3179 0.1723 0.0972 0.1230 0.5000 Uiso . . . 2 2 .
H2612 H 0.2084 0.1464 0.0911 0.1230 0.5000 Uiso . . . 2 2 .
H2621 H 0.2776 0.0650 0.1353 0.1283 0.5000 Uiso . . . . . .
H2622 H 0.3337 0.1291 0.1774 0.1283 0.5000 Uiso . . . . . .
H2623 H 0.2241 0.1032 0.1713 0.1283 0.5000 Uiso . . . . . .
H621 H 0.1909 0.1184 0.2149 0.1233 0.5000 Uiso . . . . . .
H622 H 0.2961 0.1514 0.2105 0.1233 0.5000 Uiso . . . . . .
H623 H 0.2284 0.0996 0.1644 0.1233 0.5000 Uiso . . . . . .
H631 H 0.0105 0.5317 0.0903 0.0687 1.0000 Uiso . . . . . .
H632 H 0.0950 0.5038 0.0743 0.0687 1.0000 Uiso . . . . . .
H641 H -0.0112 0.4401 0.1473 0.0848 1.0000 Uiso . . . . . .
H642 H 0.0629 0.4022 0.1276 0.0848 1.0000 Uiso . . . . . .
H651 H 0.1051 0.5392 0.1821 0.1055 1.0000 Uiso . . . . . .
H652 H 0.1784 0.4992 0.1636 0.1055 1.0000 Uiso . . . . . .
H661 H 0.1791 0.4837 0.2489 0.1260 1.0000 Uiso . . . . . .
H662 H 0.0705 0.4494 0.2379 0.1260 1.0000 Uiso . . . . . .
H671 H 0.1947 0.3771 0.2519 0.1396 1.0000 Uiso . . . . . .
H672 H 0.1648 0.3718 0.1905 0.1396 1.0000 Uiso . . . . . .
H681 H 0.0944 0.2708 0.2253 0.1455 0.5000 Uiso . . . 3 1 .
H682 H 0.0508 0.3205 0.2596 0.1455 0.5000 Uiso . . . 3 1 .
H683 H 0.0209 0.3152 0.1982 0.1455 0.5000 Uiso . . . 3 1 .
H691 H -0.4655 0.1855 -0.1843 0.0655 1.0000 Uiso . . . . . .
H692 H -0.3892 0.1877 -0.2197 0.0655 1.0000 Uiso . . . . . .
H701 H -0.4250 0.0852 -0.1439 0.0765 1.0000 Uiso . . . . . .
H702 H -0.3464 0.0880 -0.1778 0.0765 1.0000 Uiso . . . . . .
H711 H -0.5369 0.0493 -0.2133 0.1061 1.0000 Uiso . . . . . .
H712 H -0.4639 0.0636 -0.2513 0.1061 1.0000 Uiso . . . . . .
H721 H -0.4796 -0.0486 -0.1816 0.1302 1.0000 Uiso . . . . . .
H722 H -0.4074 -0.0345 -0.2202 0.1302 1.0000 Uiso . . . . . .
H731 H -0.5978 -0.0838 -0.2481 0.1514 1.0000 Uiso . . . . . .
H732 H -0.5300 -0.0632 -0.2886 0.1514 1.0000 Uiso . . . . . .
H741 H -0.5670 -0.1899 -0.2807 0.1664 1.0000 Uiso . . . . . .
H742 H -0.5270 -0.1786 -0.2202 0.1664 1.0000 Uiso . . . . . .
H743 H -0.4592 -0.1580 -0.2608 0.1664 1.0000 Uiso . . . . . .
H751 H -0.1932 0.1708 -0.2806 0.0656 1.0000 Uiso . . . . . .
H752 H -0.1093 0.1450 -0.2992 0.0656 1.0000 Uiso . . . . . .
H761 H -0.2264 0.0649 -0.2384 0.0829 1.0000 Uiso . . . . . .
H762 H -0.1395 0.0395 -0.2535 0.0829 1.0000 Uiso . . . . . .
H771 H -0.2140 0.0317 -0.3396 0.1013 1.0000 Uiso . . . . . .
H772 H -0.3033 0.0436 -0.3188 0.1013 1.0000 Uiso . . . . . .
H781 H -0.3162 -0.0641 -0.2783 0.1301 1.0000 Uiso . . . . . .
H782 H -0.2197 -0.0743 -0.2906 0.1301 1.0000 Uiso . . . . . .
H791 H -0.3817 -0.0910 -0.3589 0.1486 1.0000 Uiso . . . . . .
H792 H -0.2851 -0.0943 -0.3746 0.1486 1.0000 Uiso . . . . . .
H801 H -0.3779 -0.2088 -0.3794 0.1557 1.0000 Uiso . . . . . .
H802 H -0.3855 -0.2007 -0.3200 0.1557 1.0000 Uiso . . . . . .
H803 H -0.2890 -0.2040 -0.3357 0.1557 1.0000 Uiso . . . . . .
H1051 H -0.2370 -0.7783 -0.6130 0.0600 1.0000 Uiso . . . . . .
H1151 H -0.0528 -0.3318 -0.5140 0.0526 1.0000 Uiso . . . . . .
H1221 H -0.3341 -0.5127 -0.7551 0.0659 1.0000 Uiso . . . . . .
H1241 H -0.2388 -0.4254 -0.8803 0.0704 1.0000 Uiso . . . . . .
H1251 H -0.0872 -0.4080 -0.8352 0.0748 1.0000 Uiso . . . . . .
H1261 H -0.0593 -0.4460 -0.7508 0.0676 1.0000 Uiso . . . . . .
H1281 H -0.2861 -0.6052 -0.3861 0.0617 1.0000 Uiso . . . . . .
H1301 H -0.1785 -0.6712 -0.2474 0.0795 1.0000 Uiso . . . . . .
H1311 H -0.0461 -0.6773 -0.2779 0.0692 1.0000 Uiso . . . . . .
H1321 H -0.0297 -0.6450 -0.3608 0.0621 1.0000 Uiso . . . . . .
H1331 H -0.3957 -0.4741 -0.8855 0.0833 1.0000 Uiso . . . . . .
H1332 H -0.4290 -0.5320 -0.8442 0.0833 1.0000 Uiso . . . . . .
H1341 H -0.6592 -0.5106 -0.7687 0.1058 1.0000 Uiso . . . . . .
H1342 H -0.5515 -0.4821 -0.7468 0.1058 1.0000 Uiso . . . . . .
H1351 H -0.6209 -0.6149 -0.8058 0.0922 1.0000 Uiso . . . . . .
H1352 H -0.6110 -0.6115 -0.7444 0.0922 1.0000 Uiso . . . . . .
H1361 H -0.5273 -0.6944 -0.7580 0.0924 1.0000 Uiso . . . . . .
H1362 H -0.4237 -0.6659 -0.7671 0.0924 1.0000 Uiso . . . . . .
H1371 H -0.4253 -0.6956 -0.6831 0.0893 1.0000 Uiso . . . . . .
H1372 H -0.3834 -0.6087 -0.6863 0.0893 1.0000 Uiso . . . . . .
H1391 H -0.3755 -0.6685 -0.6034 0.0976 1.0000 Uiso . . . . . .
H1401 H -0.3623 -0.6615 -0.5134 0.0996 1.0000 Uiso . . . . . .
H1411 H -0.4687 -0.6180 -0.4753 0.0830 1.0000 Uiso . . . . . .
H1431 H -0.7286 -0.5306 -0.5372 0.0918 1.0000 Uiso . . . . . .
H1441 H -0.7378 -0.5353 -0.6257 0.0938 1.0000 Uiso . . . . . .
H1451 H -0.6365 -0.5816 -0.6634 0.0794 1.0000 Uiso . . . . . .
H1481 H -0.7266 -0.5795 -0.4568 0.0981 1.0000 Uiso . . . . . .
H1482 H -0.6681 -0.4957 -0.4538 0.0981 1.0000 Uiso . . . . . .
H1491 H -0.6724 -0.5288 -0.3729 0.1006 1.0000 Uiso . . . . . .
H1492 H -0.5703 -0.5254 -0.3830 0.1006 1.0000 Uiso . . . . . .
H1501 H -0.5194 -0.6172 -0.3491 0.1130 1.0000 Uiso . . . . . .
H1502 H -0.5874 -0.6133 -0.3095 0.1130 1.0000 Uiso . . . . . .
H1511 H -0.5904 -0.7418 -0.3687 0.1675 1.0000 Uiso . . . . . .
H1512 H -0.6568 -0.7376 -0.3282 0.1675 1.0000 Uiso . . . . . .
H1521 H -0.3633 -0.6032 -0.3134 0.1311 1.0000 Uiso . . . . . .
H1522 H -0.3229 -0.6330 -0.2595 0.1311 1.0000 Uiso . . . . . .
H1531 H -0.2188 -0.7389 -0.3904 0.0739 1.0000 Uiso . . . . . .
H1532 H -0.2059 -0.8146 -0.4148 0.0739 1.0000 Uiso . . . . . .
H1533 H -0.3051 -0.7952 -0.4241 0.0739 1.0000 Uiso . . . . . .
H1541 H -0.2139 -0.6891 -0.7898 0.0891 1.0000 Uiso . . . . . .
H1542 H -0.2479 -0.6131 -0.7919 0.0891 1.0000 Uiso . . . . . .
H1543 H -0.1401 -0.6114 -0.7802 0.0891 1.0000 Uiso . . . . . .
H1551 H -0.2030 -0.3672 -0.7347 0.0743 1.0000 Uiso . . . . . .
H1552 H -0.1342 -0.2915 -0.7105 0.0743 1.0000 Uiso . . . . . .
H1553 H -0.2372 -0.3119 -0.6994 0.0743 1.0000 Uiso . . . . . .
H1561 H -0.0328 -0.4168 -0.3361 0.0612 1.0000 Uiso . . . . . .
H1562 H -0.0136 -0.4982 -0.3395 0.0612 1.0000 Uiso . . . . . .
H1563 H -0.1156 -0.4882 -0.3382 0.0612 1.0000 Uiso . . . . . .
H1571 H -0.2584 -0.8577 -0.5625 0.1998 1.0000 Uiso . . . . . .
H1572 H -0.2618 -0.8776 -0.5039 0.1998 1.0000 Uiso . . . . . .
H1581 H -0.4010 -0.8290 -0.5712 0.2206 1.0000 Uiso . . . . . .
H1582 H -0.4040 -0.8436 -0.5118 0.2206 1.0000 Uiso . . . . . .
H1591 H -0.4137 -0.9507 -0.5906 0.2413 1.0000 Uiso . . . . . .
H1592 H -0.3944 -0.9688 -0.5310 0.2413 1.0000 Uiso . . . . . .
H1601 H -0.5524 -0.9267 -0.5743 0.2589 1.0000 Uiso . . . . . .
H1602 H -0.5325 -0.9672 -0.5216 0.2589 1.0000 Uiso . . . . . .
H1611 H -0.6219 -1.0287 -0.6103 0.2681 1.0000 Uiso . . . . . .
H1612 H -0.5964 -1.0698 -0.5585 0.2681 1.0000 Uiso . . . . . .
H1621 H -0.5537 -1.1213 -0.6254 0.2718 1.0000 Uiso . . . . . .
H1622 H -0.4909 -1.0428 -0.6352 0.2718 1.0000 Uiso . . . . . .
H1623 H -0.4653 -1.0839 -0.5835 0.2718 1.0000 Uiso . . . . . .
H1631 H -0.2608 -0.7810 -0.7479 0.1089 1.0000 Uiso . . . . . .
H1632 H -0.2723 -0.8090 -0.6917 0.1089 1.0000 Uiso . . . . . .
H1641 H -0.1064 -0.7769 -0.7299 0.1215 1.0000 Uiso . . . . . .
H1642 H -0.1135 -0.7990 -0.6720 0.1215 1.0000 Uiso . . . . . .
H1651 H -0.2124 -0.8941 -0.7547 0.1343 1.0000 Uiso . . . . . .
H1652 H -0.1857 -0.9141 -0.6960 0.1343 1.0000 Uiso . . . . . .
H3661 H -0.2475 -0.9438 -0.6807 0.1421 0.5000 Uiso . . . . . .
H3662 H -0.1406 -0.9349 -0.6576 0.1421 0.5000 Uiso . . . . . .
H3671 H -0.2376 -1.0271 -0.7359 0.1384 0.5000 Uiso . . . . . .
H3672 H -0.1322 -1.0195 -0.7098 0.1384 0.5000 Uiso . . . . . .
H3681 H -0.2120 -1.1321 -0.7091 0.1267 0.5000 Uiso . . . . . .
H3682 H -0.2813 -1.1055 -0.6775 0.1267 0.5000 Uiso . . . . . .
H3683 H -0.1759 -1.0980 -0.6513 0.1267 0.5000 Uiso . . . . . .
H1661 H -0.1072 -0.9654 -0.7452 0.1385 0.5000 Uiso . . . . . .
H1662 H -0.0671 -0.8862 -0.7663 0.1385 0.5000 Uiso . . . . . .
H1671 H 0.0239 -0.8466 -0.6927 0.1451 0.5000 Uiso . . . . . .
H1672 H -0.0336 -0.9079 -0.6612 0.1451 0.5000 Uiso . . . . . .
H1681 H 0.1063 -0.9311 -0.6640 0.1486 0.5000 Uiso . . . . . .
H1682 H 0.0839 -0.9353 -0.7256 0.1486 0.5000 Uiso . . . . . .
H1683 H 0.0264 -0.9965 -0.6942 0.1486 0.5000 Uiso . . . . . .
H1691 H -0.1575 -0.2398 -0.6191 0.0936 1.0000 Uiso . . . . . .
H1692 H -0.1231 -0.2572 -0.5606 0.0936 1.0000 Uiso . . . . . .
H1701 H -0.0087 -0.2147 -0.6332 0.1113 1.0000 Uiso . . . . . .
H1702 H 0.0264 -0.2334 -0.5751 0.1113 1.0000 Uiso . . . . . .
H1711 H -0.0550 -0.1151 -0.6053 0.1406 1.0000 Uiso . . . . . .
H1712 H -0.0280 -0.1353 -0.5466 0.1406 1.0000 Uiso . . . . . .
H1721 H 0.0900 -0.0789 -0.6117 0.1706 1.0000 Uiso . . . . . .
H1722 H 0.1217 -0.1064 -0.5555 0.1706 1.0000 Uiso . . . . . .
H1731 H 0.0507 0.0183 -0.5788 0.1905 1.0000 Uiso . . . . . .
H1732 H 0.0630 -0.0125 -0.5221 0.1905 1.0000 Uiso . . . . . .
H1741 H 0.1841 0.0837 -0.5291 0.2020 1.0000 Uiso . . . . . .
H1742 H 0.2068 0.0395 -0.5759 0.2020 1.0000 Uiso . . . . . .
H1743 H 0.2191 0.0087 -0.5192 0.2020 1.0000 Uiso . . . . . .
H1751 H 0.0160 -0.3037 -0.4374 0.0738 1.0000 Uiso . . . . . .
H1752 H 0.0140 -0.3292 -0.3797 0.0738 1.0000 Uiso . . . . . .
H1761 H -0.1309 -0.3176 -0.3864 0.0903 1.0000 Uiso . . . . . .
H1762 H -0.0629 -0.2411 -0.3954 0.0903 1.0000 Uiso . . . . . .
H3771 H -0.1686 -0.3428 -0.3633 0.1068 0.5000 Uiso . . . 1 2 .
H3772 H -0.0917 -0.2721 -0.3378 0.1068 0.5000 Uiso . . . 1 2 .
H3781 H -0.2614 -0.2672 -0.3994 0.1194 0.5000 Uiso . . . 1 2 .
H3782 H -0.1835 -0.1951 -0.3775 0.1194 0.5000 Uiso . . . 1 2 .
H3791 H -0.2806 -0.2979 -0.3203 0.1267 0.5000 Uiso . . . 1 2 .
H3792 H -0.1958 -0.2319 -0.2957 0.1267 0.5000 Uiso . . . 1 2 .
H3801 H -0.3277 -0.2106 -0.2814 0.1309 0.5000 Uiso . . . 1 2 .
H3802 H -0.3668 -0.2155 -0.3420 0.1309 0.5000 Uiso . . . 1 2 .
H3803 H -0.2819 -0.1495 -0.3175 0.1309 0.5000 Uiso . . . 1 2 .
H1771 H -0.1894 -0.3260 -0.4698 0.0885 0.5000 Uiso . . . 1 1 .
H1772 H -0.1260 -0.2457 -0.4750 0.0885 0.5000 Uiso . . . 1 1 .
H1781 H -0.2770 -0.2756 -0.4250 0.0944 0.5000 Uiso . . . 1 1 .
H1782 H -0.2112 -0.1951 -0.4257 0.0944 0.5000 Uiso . . . 1 1 .
H1791 H -0.3221 -0.2762 -0.5144 0.1037 0.5000 Uiso . . . 1 1 .
H1792 H -0.2569 -0.1954 -0.5148 0.1037 0.5000 Uiso . . . 1 1 .
H1801 H -0.4082 -0.1870 -0.5204 0.1112 0.5000 Uiso . . . 1 1 .
H1802 H -0.4131 -0.2276 -0.4673 0.1112 0.5000 Uiso . . . 1 1 .
H1803 H -0.3479 -0.1468 -0.4677 0.1112 0.5000 Uiso . . . 1 1 .
H2681 H 0.1580 0.2862 0.2603 0.1394 0.5000 Uiso . . . 3 2 .
H2682 H 0.1942 0.3605 0.2965 0.1394 0.5000 Uiso . . . 3 2 .
H2683 H 0.0860 0.3267 0.2798 0.1394 0.5000 Uiso . . . 3 2 .

loop_
_atom_site_aniso_label
_atom_site_aniso_U_11
_atom_site_aniso_U_22
_atom_site_aniso_U_33
_atom_site_aniso_U_23
_atom_site_aniso_U_13
_atom_site_aniso_U_12
N1 0.036(3) 0.034(3) 0.043(3) 0.009(2) 0.013(2) 0.013(2)
N2 0.030(3) 0.035(3) 0.037(3) 0.006(2) 0.006(2) 0.009(2)
N3 0.035(3) 0.037(3) 0.035(3) 0.006(2) 0.010(2) 0.009(2)
N4 0.034(3) 0.037(3) 0.044(3) 0.009(2) 0.010(2) 0.009(2)
S1 0.0497(11) 0.0687(14) 0.1164(19) 0.0327(13) 0.0365(12) 0.0184(10)
S2 0.0601(12) 0.0537(12) 0.0792(15) -0.0020(10) 0.0038(10) 0.0094(9)
S3 0.0671(12) 0.0510(11) 0.0657(13) 0.0073(9) 0.0098(10) 0.0070(9)
S4 0.0608(12) 0.0709(13) 0.0679(13) 0.0073(10) 0.0086(10) 0.0370(10)
O1 0.052(3) 0.044(3) 0.072(3) 0.007(2) 0.005(2) 0.012(2)
O2 0.062(3) 0.055(3) 0.067(3) 0.023(3) 0.021(3) 0.018(2)
O3 0.086(4) 0.056(3) 0.071(4) 0.033(3) 0.020(3) 0.031(3)
O4 0.079(4) 0.088(5) 0.094(5) 0.046(4) 0.021(4) 0.014(4)
C1 0.043(4) 0.035(3) 0.040(4) 0.011(3) 0.016(3) 0.009(3)
C2 0.045(4) 0.039(4) 0.041(4) 0.009(3) 0.018(3) 0.011(3)
C3 0.046(4) 0.033(3) 0.039(4) 0.000(3) 0.008(3) 0.008(3)
C4 0.038(3) 0.038(3) 0.038(4) 0.004(3) 0.008(3) 0.009(3)
C5 0.037(3) 0.037(3) 0.043(4) -0.004(3) 0.009(3) 0.005(3)
C6 0.033(3) 0.032(3) 0.042(4) 0.006(3) 0.006(3) 0.001(3)
C7 0.035(3) 0.036(3) 0.046(4) 0.006(3) 0.009(3) 0.006(3)
C8 0.034(3) 0.036(3) 0.050(4) 0.002(3) 0.011(3) 0.007(3)
C9 0.035(3) 0.029(3) 0.042(4) 0.010(3) 0.011(3) 0.006(2)
C10 0.037(3) 0.027(3) 0.040(4) 0.011(3) 0.011(3) 0.011(2)
C11 0.039(3) 0.028(3) 0.034(3) 0.009(3) 0.010(3) 0.006(2)
C12 0.038(3) 0.037(3) 0.039(4) 0.013(3) 0.011(3) 0.011(3)
C13 0.044(4) 0.038(3) 0.040(4) 0.011(3) 0.009(3) 0.008(3)
C14 0.039(3) 0.035(3) 0.037(4) 0.005(3) 0.009(3) 0.009(3)
C15 0.039(3) 0.041(4) 0.035(4) 0.004(3) 0.000(3) 0.012(3)
C16 0.039(3) 0.036(3) 0.038(4) 0.009(3) 0.006(3) 0.010(3)
C17 0.035(3) 0.049(4) 0.043(4) 0.008(3) 0.004(3) 0.011(3)
C18 0.035(3) 0.040(4) 0.049(4) 0.011(3) 0.010(3) 0.012(3)
C19 0.039(3) 0.035(3) 0.049(4) 0.010(3) 0.013(3) 0.014(3)
C20 0.040(4) 0.036(3) 0.048(4) 0.015(3) 0.015(3) 0.016(3)
C21 0.037(3) 0.039(4) 0.051(4) 0.007(3) 0.011(3) 0.011(3)
C22 0.040(3) 0.045(4) 0.051(4) 0.008(3) 0.016(3) 0.018(3)
C23 0.040(4) 0.042(4) 0.055(4) 0.004(3) 0.012(3) 0.011(3)
C24 0.033(3) 0.051(4) 0.062(5) 0.001(3) 0.014(3) 0.013(3)
C25 0.041(4) 0.049(4) 0.062(5) -0.002(4) 0.002(3) 0.021(3)
C26 0.050(4) 0.039(4) 0.045(4) 0.002(3) 0.005(3) 0.014(3)
C27 0.028(3) 0.042(4) 0.037(3) 0.006(3) 0.006(3) 0.007(3)
C28 0.033(3) 0.040(4) 0.045(4) 0.008(3) 0.007(3) 0.012(3)
C29 0.043(4) 0.038(4) 0.052(4) -0.004(3) 0.000(3) 0.007(3)
C30 0.038(4) 0.059(5) 0.055(4) -0.007(4) 0.011(3) 0.017(3)
C31 0.041(4) 0.066(5) 0.052(4) 0.008(4) 0.022(3) 0.009(3)
C32 0.045(4) 0.041(4) 0.040(4) 0.005(3) 0.011(3) 0.008(3)
C33 0.062(4) 0.052(4) 0.062(5) 0.009(4) 0.031(4) 0.022(4)
C34 0.065(5) 0.052(4) 0.072(5) 0.014(4) 0.018(4) 0.014(4)
C35 0.056(4) 0.046(4) 0.065(5) 0.007(4) 0.008(4) 0.013(3)
C36 0.057(5) 0.056(5) 0.062(5) 0.005(4) 0.008(4) 0.005(4)
C37 0.062(5) 0.049(4) 0.056(5) 0.007(3) 0.011(4) 0.014(3)
C38 0.048(4) 0.050(4) 0.056(5) 0.017(4) 0.008(3) 0.007(3)
C39 0.065(5) 0.044(4) 0.058(5) 0.019(4) 0.013(4) 0.014(4)
C40 0.082(6) 0.049(4) 0.057(5) 0.026(4) 0.026(4) 0.017(4)
C41 0.073(5) 0.058(5) 0.067(5) 0.029(4) 0.030(4) 0.029(4)
C42 0.059(4) 0.042(4) 0.064(5) 0.015(4) 0.017(4) 0.013(3)
C43 0.065(5) 0.052(4) 0.069(5) 0.027(4) 0.015(4) 0.016(4)
C44 0.053(4) 0.062(5) 0.068(5) 0.033(4) 0.017(4) 0.008(4)
C45 0.053(4) 0.052(4) 0.061(5) 0.025(4) 0.012(4) 0.009(3)
C46 0.040(4) 0.044(4) 0.056(4) 0.015(3) 0.005(3) 0.003(3)
C47 0.055(4) 0.043(4) 0.056(4) 0.018(3) 0.005(3) 0.008(3)
C48 0.069(5) 0.046(4) 0.085(6) 0.031(4) 0.014(4) 0.025(4)
C49 0.105(8) 0.066(6) 0.073(6) 0.019(5) 0.012(5) 0.046(6)
C50 0.066(5) 0.095(7) 0.095(7) 0.013(6) 0.013(5) 0.036(5)
C51 0.085(6) 0.069(6) 0.073(6) 0.007(5) 0.022(5) 0.025(5)
C52 0.053(4) 0.053(5) 0.081(6) -0.005(4) 0.005(4) 0.023(4)
C53 0.036(4) 0.066(5) 0.058(5) -0.010(4) 0.004(3) 0.015(3)
C54 0.054(4) 0.042(4) 0.056(4) -0.005(3) 0.021(3) 0.015(3)
C55 0.041(4) 0.055(4) 0.068(5) -0.008(4) 0.010(3) 0.009(3)
C56 0.044(4) 0.053(4) 0.038(4) 0.005(3) 0.013(3) 0.009(3)
C57 0.053(4) 0.078(4) 0.056(4) -0.010(3) 0.003(3) 0.011(3)
C58 0.077(4) 0.102(4) 0.063(4) -0.002(3) -0.007(3) 0.004(3)
C59 0.083(5) 0.113(5) 0.068(5) -0.002(4) -0.005(4) 0.000(4)
C259 0.085(5) 0.115(5) 0.067(5) 0.000(4) -0.006(4) -0.001(4)
C60 0.091(4) 0.121(5) 0.074(4) 0.006(3) -0.007(3) -0.003(4)
C61 0.097(6) 0.124(6) 0.079(6) 0.009(5) -0.004(5) -0.007(5)
C62 0.101(7) 0.127(8) 0.081(7) 0.015(6) -0.005(6) -0.010(7)
C261 0.095(6) 0.127(6) 0.086(6) -0.001(5) -0.007(5) -0.003(6)
C262 0.098(7) 0.130(7) 0.093(7) 0.000(6) -0.010(7) -0.001(7)
C63 0.053(4) 0.071(4) 0.047(3) 0.000(3) 0.014(3) 0.015(3)
C64 0.068(4) 0.091(4) 0.053(3) 0.007(3) 0.011(3) 0.011(3)
C65 0.085(4) 0.117(5) 0.062(3) -0.001(3) 0.006(3) 0.010(4)
C66 0.102(5) 0.140(5) 0.072(4) 0.007(4) 0.006(4) 0.014(4)
C67 0.114(5) 0.150(6) 0.085(5) 0.010(5) 0.005(4) 0.019(5)
C68 0.117(7) 0.155(8) 0.091(6) 0.010(7) 0.004(6) 0.017(6)
C268 0.114(7) 0.148(8) 0.087(6) 0.011(6) 0.006(6) 0.022(7)
C69 0.038(2) 0.059(2) 0.067(3) -0.006(2) 0.011(2) 0.009(2)
C70 0.046(2) 0.063(2) 0.083(3) -0.008(2) 0.015(2) 0.011(2)
C71 0.065(3) 0.086(3) 0.114(3) -0.021(3) 0.013(2) 0.011(2)
C72 0.084(3) 0.094(3) 0.148(4) -0.027(3) 0.018(3) 0.016(3)
C73 0.103(4) 0.105(3) 0.170(4) -0.036(3) 0.017(3) 0.014(3)
C74 0.116(4) 0.113(4) 0.187(5) -0.030(4) 0.015(4) 0.018(4)
C75 0.054(2) 0.059(2) 0.050(3) -0.006(2) 0.009(2) 0.010(2)
C76 0.071(2) 0.068(2) 0.068(3) -0.010(2) 0.014(2) 0.000(2)
C77 0.085(3) 0.082(3) 0.087(3) -0.021(3) 0.015(2) -0.004(2)
C78 0.112(3) 0.097(3) 0.117(4) -0.017(3) 0.018(3) -0.010(3)
C79 0.128(4) 0.112(3) 0.131(4) -0.023(3) 0.013(3) -0.011(3)
C80 0.137(4) 0.117(4) 0.136(5) -0.020(4) 0.012(4) -0.013(4)
N5 0.045(3) 0.047(3) 0.039(3) 0.007(3) 0.005(2) 0.015(2)
N6 0.040(3) 0.043(3) 0.042(3) 0.010(3) 0.011(2) 0.016(2)
N7 0.038(3) 0.044(3) 0.040(3) 0.006(2) 0.008(2) 0.011(2)
N8 0.049(3) 0.045(3) 0.039(3) 0.007(3) 0.008(2) 0.015(3)
S5 0.0909(19) 0.105(2) 0.159(3) 0.059(2) 0.076(2) 0.0359(16)
S6 0.111(2) 0.240(5) 0.216(4) 0.166(4) 0.112(3) 0.099(3)
S7 0.0688(15) 0.111(2) 0.105(2) 0.0402(17) -0.0084(14) 0.0144(14)
S8 0.0634(13) 0.0591(13) 0.122(2) 0.0109(13) -0.0008(13) 0.0130(10)
O5 0.068(4) 0.100(5) 0.105(5) 0.019(4) 0.017(4) 0.013(4)
O6 0.053(3) 0.099(5) 0.080(4) 0.011(3) 0.023(3) 0.028(3)
O7 0.056(3) 0.086(4) 0.064(4) 0.009(3) 0.013(3) 0.024(3)
O8 0.076(4) 0.078(4) 0.090(5) 0.029(3) 0.016(3) 0.014(3)
C101 0.043(4) 0.058(4) 0.037(4) 0.001(3) 0.007(3) 0.016(3)
C102 0.056(4) 0.055(4) 0.037(4) -0.007(3) 0.003(3) 0.010(3)
C103 0.051(4) 0.048(4) 0.053(4) -0.008(4) 0.002(3) 0.009(3)
C104 0.046(4) 0.047(4) 0.049(4) 0.000(3) 0.006(3) 0.012(3)
C105 0.052(4) 0.034(4) 0.063(5) 0.002(3) 0.011(3) 0.008(3)
C106 0.045(4) 0.041(4) 0.048(4) 0.005(3) 0.001(3) 0.013(3)
C107 0.054(4) 0.048(4) 0.055(5) 0.011(4) 0.002(3) 0.009(3)
C108 0.051(4) 0.046(4) 0.055(5) 0.017(4) 0.007(3) 0.011(3)
C109 0.036(3) 0.047(4) 0.047(4) 0.008(3) 0.004(3) 0.016(3)
C110 0.034(3) 0.053(4) 0.045(4) 0.014(3) 0.005(3) 0.017(3)
C111 0.039(3) 0.048(4) 0.042(4) 0.010(3) 0.007(3) 0.022(3)
C112 0.034(3) 0.051(4) 0.039(4) 0.007(3) 0.001(3) 0.015(3)
C113 0.039(4) 0.048(4) 0.049(4) 0.000(3) 0.007(3) 0.012(3)
C114 0.033(3) 0.048(4) 0.037(4) 0.001(3) 0.005(3) 0.013(3)
C115 0.046(4) 0.037(3) 0.049(4) 0.004(3) 0.015(3) 0.012(3)
C116 0.042(4) 0.048(4) 0.044(4) 0.008(3) 0.018(3) 0.012(3)
C117 0.052(4) 0.048(4) 0.041(4) 0.012(3) 0.017(3) 0.013(3)
C118 0.045(4) 0.050(4) 0.049(4) 0.017(3) 0.019(3) 0.016(3)
C119 0.039(3) 0.052(4) 0.048(4) 0.012(3) 0.014(3) 0.016(3)
C120 0.039(3) 0.054(4) 0.036(4) 0.004(3) 0.005(3) 0.010(3)
C121 0.055(4) 0.046(4) 0.039(4) 0.004(3) 0.009(3) 0.008(3)
C122 0.060(5) 0.047(4) 0.057(5) 0.006(4) 0.008(4) 0.006(3)
C123 0.080(5) 0.044(4) 0.036(4) 0.003(3) -0.001(4) 0.015(4)
C124 0.087(6) 0.051(4) 0.037(4) 0.004(3) 0.017(4) 0.025(4)
C125 0.080(6) 0.056(5) 0.051(5) 0.005(4) 0.029(4) 0.019(4)
C126 0.068(5) 0.053(4) 0.048(4) 0.002(3) 0.016(4) 0.016(4)
C127 0.045(4) 0.046(4) 0.043(4) 0.011(3) 0.007(3) 0.015(3)
C128 0.052(4) 0.064(5) 0.038(4) 0.016(3) 0.007(3) 0.025(3)
C129 0.070(5) 0.070(5) 0.072(6) 0.021(4) 0.027(4) 0.025(4)
C130 0.095(7) 0.063(5) 0.041(4) 0.024(4) 0.004(4) 0.018(5)
C131 0.054(5) 0.059(5) 0.060(5) 0.026(4) -0.004(4) 0.009(4)
C132 0.045(4) 0.049(4) 0.062(5) 0.017(4) 0.001(3) 0.008(3)
C133 0.088(6) 0.071(6) 0.049(5) 0.008(4) -0.009(4) 0.006(5)
C134 0.071(6) 0.106(8) 0.087(7) 0.011(6) 0.008(5) 0.018(5)
C135 0.072(6) 0.090(7) 0.068(6) 0.013(5) 0.005(5) 0.003(5)
C136 0.086(6) 0.068(6) 0.077(6) 0.015(5) 0.021(5) 0.015(5)
C137 0.078(6) 0.071(6) 0.074(6) 0.011(5) 0.018(5) 0.029(5)
C138 0.051(4) 0.066(5) 0.071(6) 0.008(4) 0.005(4) 0.015(4)
C139 0.054(5) 0.116(8) 0.074(6) 0.016(5) 0.017(4) 0.045(5)
C140 0.052(5) 0.122(8) 0.075(6) 0.010(5) 0.005(4) 0.044(5)
C141 0.049(4) 0.098(7) 0.061(5) 0.008(5) 0.012(4) 0.026(4)
C142 0.047(4) 0.069(5) 0.081(6) 0.009(4) 0.016(4) 0.013(4)
C143 0.044(4) 0.081(6) 0.104(8) 0.019(5) 0.024(5) 0.028(4)
C144 0.055(5) 0.093(7) 0.086(7) 0.024(5) 0.008(5) 0.031(5)
C145 0.047(4) 0.074(5) 0.078(6) 0.010(4) 0.006(4) 0.019(4)
C146 0.039(4) 0.058(5) 0.063(5) 0.013(4) 0.013(3) 0.008(3)
C147 0.036(4) 0.061(5) 0.082(6) 0.006(4) 0.016(4) 0.013(3)
C148 0.058(5) 0.103(7) 0.084(7) 0.013(5) 0.027(5) 0.032(5)
C149 0.061(5) 0.086(7) 0.105(8) 0.005(6) 0.025(5) 0.017(5)
C150 0.075(6) 0.114(9) 0.093(8) 0.026(6) 0.017(6) 0.031(6)
C151 0.082(8) 0.165(13) 0.172(13) 0.079(11) 0.062(8) 0.041(8)
C152 0.114(8) 0.136(10) 0.079(7) 0.027(7) 0.044(6) 0.069(8)
C153 0.075(5) 0.052(5) 0.057(5) 0.013(4) 0.012(4) -0.002(4)
C154 0.104(7) 0.070(6) 0.049(5) -0.001(4) 0.015(5) 0.025(5)
C155 0.075(5) 0.058(5) 0.052(5) 0.018(4) 0.020(4) 0.020(4)
C156 0.057(4) 0.055(4) 0.042(4) 0.005(3) -0.001(3) 0.014(3)
C157 0.228(4) 0.083(3) 0.188(4) 0.006(3) 0.069(4) -0.060(3)
C158 0.235(4) 0.109(3) 0.207(4) -0.001(3) 0.064(4) -0.058(3)
C159 0.249(5) 0.126(3) 0.228(5) -0.008(3) 0.060(4) -0.057(3)
C160 0.254(5) 0.145(4) 0.247(5) -0.012(4) 0.059(4) -0.054(4)
C161 0.261(6) 0.152(4) 0.258(6) -0.017(4) 0.059(5) -0.053(4)
C162 0.262(6) 0.156(5) 0.261(7) -0.021(5) 0.057(6) -0.049(5)
C163 0.125(6) 0.062(4) 0.085(5) -0.009(4) 0.021(5) 0.032(4)
C164 0.134(6) 0.071(4) 0.098(5) -0.012(4) 0.024(4) 0.038(4)
C165 0.152(6) 0.079(4) 0.104(5) -0.013(4) 0.021(4) 0.035(4)
C166 0.153(7) 0.082(5) 0.112(6) -0.015(5) 0.018(6) 0.041(5)
C167 0.154(8) 0.088(7) 0.120(7) -0.017(6) 0.015(6) 0.044(6)
C168 0.155(9) 0.090(8) 0.126(9) -0.018(7) 0.015(8) 0.046(7)
C366 0.158(7) 0.094(5) 0.103(6) -0.007(5) 0.021(6) 0.022(6)
C367 0.157(8) 0.095(6) 0.093(7) -0.006(6) 0.024(6) 0.015(7)
C368 0.149(9) 0.095(7) 0.073(8) -0.008(6) 0.033(7) 0.010(8)
C169 0.102(4) 0.048(3) 0.084(4) 0.014(3) 0.032(4) 0.022(3)
C170 0.115(4) 0.056(3) 0.108(4) 0.008(3) 0.029(4) 0.010(3)
C171 0.142(5) 0.068(3) 0.141(5) -0.002(3) 0.023(4) 0.001(3)
C172 0.160(5) 0.095(4) 0.172(5) -0.011(4) 0.023(4) -0.008(4)
C173 0.179(6) 0.107(4) 0.190(6) -0.022(4) 0.022(5) -0.008(4)
C174 0.186(6) 0.118(5) 0.201(7) -0.020(5) 0.020(6) -0.011(5)
C175 0.062(4) 0.058(4) 0.064(4) 0.001(3) 0.004(3) 0.015(3)
C176 0.074(4) 0.067(4) 0.084(4) -0.002(3) 0.002(3) 0.024(3)
C177 0.071(5) 0.067(5) 0.083(5) 0.002(4) 0.008(4) 0.024(4)
C178 0.073(5) 0.071(5) 0.092(6) 0.003(5) 0.008(5) 0.027(4)
C179 0.080(6) 0.078(6) 0.101(7) 0.006(6) 0.004(5) 0.029(5)
C180 0.083(7) 0.086(7) 0.108(8) 0.004(7) 0.003(6) 0.032(6)
C377 0.087(5) 0.085(5) 0.095(5) -0.003(5) 0.007(4) 0.022(4)
C378 0.095(6) 0.097(6) 0.107(6) -0.002(6) 0.006(5) 0.027(5)
C379 0.100(7) 0.106(7) 0.112(7) 0.001(7) 0.009(6) 0.029(6)
C380 0.102(8) 0.110(8) 0.115(8) 0.005(8) 0.007(7) 0.033(7)

loop_
_geom_bond_atom_site_label_1
_geom_bond_site_symmetry_1
_geom_bond_atom_site_label_2
_geom_bond_site_symmetry_2
_geom_bond_distance
_geom_bond_publ_flag
N1 . C1 . 1.367(8) yes
N1 . C4 . 1.367(8) yes
N2 . C6 . 1.370(8) yes
N2 . C9 . 1.387(8) yes
N2 . H2 . 1.005 no
N3 . C11 . 1.392(8) yes
N3 . C14 . 1.360(8) yes
N4 . C16 . 1.350(8) yes
N4 . C19 . 1.385(8) yes
N4 . H1 . 0.959 no
S1 . S2 . 2.025(3) yes
S1 . C33 . 1.843(8) yes
S2 . C34 . 1.811(9) yes
S3 . S4 . 2.022(3) yes
S3 . C51 . 1.789(9) yes
S4 . C52 . 1.825(8) yes
O1 . C35 . 1.410(9) yes
O1 . C36 . 1.418(9) yes
O2 . C37 . 1.434(9) yes
O2 . C38 . 1.364(9) yes
O3 . C42 . 1.361(9) yes
O3 . C48 . 1.441(8) yes
O4 . C49 . 1.420(12) yes
O4 . C50 . 1.430(12) yes
C1 . C2 . 1.479(9) yes
C1 . C20 . 1.420(9) yes
C2 . C3 . 1.362(9) yes
C2 . C54 . 1.490(9) yes
C3 . C4 . 1.446(9) yes
C3 . C63 . 1.498(10) yes
C4 . C5 . 1.395(9) yes
C5 . C6 . 1.387(9) yes
C5 . H51 . 1.000 no
C6 . C7 . 1.449(9) yes
C7 . C8 . 1.368(9) yes
C7 . C57 . 1.491(10) yes
C8 . C9 . 1.453(9) yes
C8 . C53 . 1.531(9) yes
C9 . C10 . 1.385(9) yes
C10 . C11 . 1.409(8) yes
C10 . C27 . 1.501(8) yes
C11 . C12 . 1.482(9) yes
C12 . C13 . 1.359(9) yes
C12 . C56 . 1.494(9) yes
C13 . C14 . 1.475(9) yes
C13 . C75 . 1.499(8) yes
C14 . C15 . 1.397(9) yes
C15 . C16 . 1.376(9) yes
C15 . H151 . 1.000 no
C16 . C17 . 1.445(9) yes
C17 . C18 . 1.365(9) yes
C17 . C69 . 1.508(8) yes
C18 . C19 . 1.449(9) yes
C18 . C55 . 1.506(9) yes
C19 . C20 . 1.395(10) yes
C20 . C21 . 1.490(9) yes
C21 . C22 . 1.409(9) yes
C21 . C26 . 1.381(9) yes
C22 . C23 . 1.399(9) yes
C22 . H221 . 1.000 no
C23 . C24 . 1.390(10) yes
C23 . C33 . 1.491(10) yes
C24 . C25 . 1.378(10) yes
C24 . H241 . 1.000 no
C25 . C26 . 1.397(10) yes
C25 . H251 . 1.000 no
C26 . H261 . 1.000 no
C27 . C28 . 1.377(9) yes
C27 . C32 . 1.405(9) yes
C28 . C29 . 1.370(9) yes
C28 . H281 . 1.000 no
C29 . C30 . 1.393(10) yes
C29 . C52 . 1.507(10) yes
C30 . C31 . 1.381(10) yes
C30 . H301 . 1.000 no
C31 . C32 . 1.368(10) yes
C31 . H311 . 1.000 no
C32 . H321 . 1.000 no
C33 . H331 . 1.000 no
C33 . H332 . 1.000 no
C34 . C35 . 1.510(11) yes
C34 . H341 . 1.000 no
C34 . H342 . 1.000 no
C35 . H351 . 1.000 no
C35 . H352 . 1.000 no
C36 . C37 . 1.504(11) yes
C36 . H361 . 1.000 no
C36 . H362 . 1.000 no
C37 . H371 . 1.000 no
C37 . H372 . 1.000 no
C38 . C39 . 1.378(10) yes
C38 . C46 . 1.440(10) yes
C39 . C40 . 1.409(11) yes
C39 . H391 . 1.000 no
C40 . C41 . 1.369(10) yes
C40 . H401 . 1.000 no
C41 . C47 . 1.412(10) yes
C41 . H411 . 1.000 no
C42 . C43 . 1.369(11) yes
C42 . C47 . 1.426(10) yes
C43 . C44 . 1.391(12) yes
C43 . H431 . 1.000 no
C44 . C45 . 1.369(10) yes
C44 . H441 . 1.000 no
C45 . C46 . 1.402(10) yes
C45 . H451 . 1.000 no
C46 . C47 . 1.413(11) yes
C48 . C49 . 1.504(13) yes
C48 . H481 . 1.000 no
C48 . H482 . 1.000 no
C49 . H491 . 1.000 no
C49 . H492 . 1.000 no
C50 . C51 . 1.516(13) yes
C50 . H501 . 1.000 no
C50 . H502 . 1.000 no
C51 . H511 . 1.000 no
C51 . H512 . 1.000 no
C52 . H521 . 1.000 no
C52 . H522 . 1.000 no
C53 . H531 . 1.000 no
C53 . H532 . 1.000 no
C53 . H533 . 1.000 no
C54 . H541 . 1.000 no
C54 . H542 . 1.000 no
C54 . H543 . 1.000 no
C55 . H551 . 1.000 no
C55 . H552 . 1.000 no
C55 . H553 . 1.000 no
C56 . H561 . 1.000 no
C56 . H562 . 1.000 no
C56 . H563 . 1.000 no
C57 . C58 . 1.509(11) yes
C57 . H571 . 1.000 no
C57 . H572 . 1.000 no
C58 . C59 . 1.496(16) yes
C58 . C259 . 1.484(16) yes
C58 . H581 . 1.000 no
C58 . H582 . 1.000 no
C59 . C60 . 1.495(16) yes
C59 . H591 . 1.000 no
C59 . H592 . 1.000 no
C59 . H2591 . 0.832 no
C59 . H2592 . 1.211 no
C259 . C60 . 1.489(15) yes
C259 . H591 . 1.223 no
C259 . H592 . 0.859 no
C259 . H2591 . 1.000 no
C259 . H2592 . 1.000 no
C60 . C61 . 1.437(15) yes
C60 . C261 . 1.458(16) yes
C60 . H601 . 1.000 no
C60 . H602 . 1.000 no
C61 . C62 . 1.536(17) yes
C61 . H611 . 1.000 no
C61 . H612 . 1.000 no
C62 . C262 . 1.46(3) yes
C62 . H2623 . 0.815 no
C62 . H621 . 1.000 no
C62 . H622 . 1.000 no
C62 . H623 . 1.000 no
C261 . C262 . 1.470(17) yes
C261 . H602 . 0.687 no
C261 . H2611 . 1.000 no
C261 . H2612 . 1.000 no
C262 . H2621 . 1.000 no
C262 . H2622 . 1.000 no
C262 . H2623 . 1.000 no
C262 . H623 . 0.835 no
C63 . C64 . 1.532(10) yes
C63 . H631 . 1.000 no
C63 . H632 . 1.000 no
C64 . C65 . 1.497(11) yes
C64 . H641 . 1.000 no
C64 . H642 . 1.000 no
C65 . C66 . 1.516(11) yes
C65 . H651 . 1.000 no
C65 . H652 . 1.000 no
C66 . C67 . 1.480(13) yes
C66 . H661 . 1.000 no
C66 . H662 . 1.000 no
C67 . C68 . 1.448(16) yes
C67 . C268 . 1.487(15) yes
C67 . H671 . 1.000 no
C67 . H672 . 1.000 no
C68 . C268 . 1.44(3) yes
C68 . H681 . 1.000 no
C68 . H682 . 1.001 no
C68 . H683 . 1.000 no
C268 . H671 . 1.131 no
C268 . H2681 . 1.000 no
C268 . H2682 . 1.000 no
C268 . H2683 . 1.000 no
C69 . C70 . 1.510(7) yes
C69 . H691 . 1.000 no
C69 . H692 . 1.000 no
C70 . C71 . 1.515(7) yes
C70 . H701 . 1.000 no
C70 . H702 . 1.000 no
C71 . C72 . 1.492(9) yes
C71 . H711 . 1.000 no
C71 . H712 . 1.000 no
C72 . C73 . 1.495(9) yes
C72 . H721 . 1.000 no
C72 . H722 . 1.000 no
C73 . C74 . 1.508(11) yes
C73 . H731 . 1.000 no
C73 . H732 . 1.000 no
C74 . H741 . 1.000 no
C74 . H742 . 1.000 no
C74 . H743 . 1.000 no
C75 . C76 . 1.501(7) yes
C75 . H751 . 1.000 no
C75 . H752 . 1.000 no
C76 . C77 . 1.497(8) yes
C76 . H761 . 1.000 no
C76 . H762 . 1.000 no
C77 . C78 . 1.526(9) yes
C77 . H771 . 1.000 no
C77 . H772 . 1.000 no
C78 . C79 . 1.461(9) yes
C78 . H781 . 1.000 no
C78 . H782 . 1.000 no
C79 . C80 . 1.496(10) yes
C79 . H791 . 1.000 no
C79 . H792 . 1.000 no
C80 . C380 . 0.98(2) yes
C80 . H801 . 1.000 no
C80 . H802 . 1.000 no
C80 . H803 . 1.000 no
C80 . H3802 . 0.590 no
C80 . H3803 . 1.207 no
N5 . C101 . 1.399(9) yes
N5 . C104 . 1.360(9) yes
N6 . C106 . 1.345(9) yes
N6 . C109 . 1.371(9) yes
N6 . H3 . 1.047 no
N7 . C111 . 1.374(8) yes
N7 . C114 . 1.373(8) yes
N8 . C116 . 1.354(9) yes
N8 . C119 . 1.377(9) yes
N8 . H4 . 0.970 no
S5 . S6 . 2.013(4) yes
S5 . C152 . 1.887(15) yes
S6 . C151 . 1.761(15) yes
S7 . S8 . 2.032(4) yes
S7 . C134 . 1.812(11) yes
S8 . C133 . 1.866(11) yes
O5 . C149 . 1.450(12) yes
O5 . C150 . 1.325(12) yes
O6 . C142 . 1.363(11) yes
O6 . C148 . 1.456(10) yes
O7 . C137 . 1.431(10) yes
O7 . C138 . 1.355(10) yes
O8 . C135 . 1.431(11) yes
O8 . C136 . 1.448(11) yes
C101 . C102 . 1.475(10) yes
C101 . C120 . 1.400(10) yes
C102 . C103 . 1.342(10) yes
C102 . C154 . 1.528(11) yes
C103 . C104 . 1.469(10) yes
C103 . C163 . 1.483(12) yes
C104 . C105 . 1.387(10) yes
C105 . C106 . 1.412(10) yes
C105 . H1051 . 1.000 no
C106 . C107 . 1.442(10) yes
C107 . C108 . 1.360(11) yes
C107 . C157 . 1.491(10) yes
C108 . C109 . 1.464(10) yes
C108 . C153 . 1.514(10) yes
C109 . C110 . 1.395(10) yes
C110 . C111 . 1.421(9) yes
C110 . C127 . 1.506(9) yes
C111 . C112 . 1.475(10) yes
C112 . C113 . 1.346(9) yes
C112 . C156 . 1.484(10) yes
C113 . C114 . 1.450(10) yes
C113 . C175 . 1.516(11) yes
C114 . C115 . 1.376(9) yes
C115 . C116 . 1.379(10) yes
C115 . H1151 . 1.000 no
C116 . C117 . 1.455(9) yes
C117 . C118 . 1.356(10) yes
C117 . C169 . 1.496(10) yes
C118 . C119 . 1.448(10) yes
C118 . C155 . 1.509(10) yes
C119 . C120 . 1.405(10) yes
C120 . C121 . 1.495(9) yes
C121 . C122 . 1.399(10) yes
C121 . C126 . 1.382(10) yes
C122 . C123 . 1.387(10) yes
C122 . H1221 . 1.000 no
C123 . C124 . 1.382(11) yes
C123 . C133 . 1.502(12) yes
C124 . C125 . 1.399(12) yes
C124 . H1241 . 1.000 no
C125 . C126 . 1.387(11) yes
C125 . H1251 . 1.000 no
C126 . H1261 . 1.000 no
C127 . C128 . 1.399(10) yes
C127 . C132 . 1.394(9) yes
C128 . C129 . 1.380(11) yes
C128 . H1281 . 1.000 no
C129 . C130 . 1.407(12) yes
C129 . C152 . 1.507(13) yes
C130 . C131 . 1.364(12) yes
C130 . H1301 . 1.000 no
C131 . C132 . 1.372(11) yes
C131 . H1311 . 1.000 no
C132 . H1321 . 1.000 no
C133 . H1331 . 1.000 no
C133 . H1332 . 1.000 no
C134 . C135 . 1.499(15) yes
C134 . H1341 . 1.000 no
C134 . H1342 . 1.000 no
C135 . H1351 . 1.000 no
C135 . H1352 . 1.000 no
C136 . C137 . 1.485(13) yes
C136 . H1361 . 1.000 no
C136 . H1362 . 1.000 no
C137 . H1371 . 1.000 no
C137 . H1372 . 1.000 no
C138 . C139 . 1.386(11) yes
C138 . C146 . 1.425(11) yes
C139 . C140 . 1.404(13) yes
C139 . H1391 . 1.000 no
C140 . C141 . 1.364(12) yes
C140 . H1401 . 1.000 no
C141 . C147 . 1.443(11) yes
C141 . H1411 . 1.000 no
C142 . C143 . 1.371(12) yes
C142 . C147 . 1.453(11) yes
C143 . C144 . 1.371(14) yes
C143 . H1431 . 1.000 no
C144 . C145 . 1.342(13) yes
C144 . H1441 . 1.000 no
C145 . C146 . 1.418(11) yes
C145 . H1451 . 1.000 no
C146 . C147 . 1.365(11) yes
C148 . C149 . 1.450(14) yes
C148 . H1481 . 1.000 no
C148 . H1482 . 1.000 no
C149 . H1491 . 1.000 no
C149 . H1492 . 1.000 no
C150 . C151 . 1.516(19) yes
C150 . H1501 . 1.000 no
C150 . H1502 . 1.000 no
C151 . H1511 . 1.000 no
C151 . H1512 . 1.000 no
C152 . H1521 . 1.000 no
C152 . H1522 . 1.000 no
C153 . H1531 . 1.000 no
C153 . H1532 . 1.000 no
C153 . H1533 . 1.000 no
C154 . H1541 . 1.000 no
C154 . H1542 . 1.000 no
C154 . H1543 . 1.000 no
C155 . H1551 . 1.000 no
C155 . H1552 . 1.000 no
C155 . H1553 . 1.000 no
C156 . H1561 . 1.000 no
C156 . H1562 . 1.000 no
C156 . H1563 . 1.000 no
C157 . C158 . 1.525(10) yes
C157 . H1571 . 1.000 no
C157 . H1572 . 1.000 no
C158 . C159 . 1.544(9) yes
C158 . H1581 . 1.000 no
C158 . H1582 . 1.000 no
C159 . C160 . 1.471(12) yes
C159 . H1591 . 1.000 no
C159 . H1592 . 1.000 no
C160 . C161 . 1.515(10) yes
C160 . H1601 . 1.000 no
C160 . H1602 . 1.000 no
C161 . C162 . 1.458(14) yes
C161 . H1611 . 1.000 no
C161 . H1612 . 1.000 no
C162 . H1621 . 1.000 no
C162 . H1622 . 1.000 no
C162 . H1623 . 1.000 no
C163 . C164 . 1.520(12) yes
C163 . H1631 . 1.000 no
C163 . H1632 . 1.000 no
C164 . C165 . 1.509(11) yes
C164 . H1641 . 1.000 no
C164 . H1642 . 1.000 no
C165 . C166 . 1.472(15) yes
C165 . C366 . 1.524(15) yes
C165 . H1651 . 1.000 no
C165 . H1652 . 1.000 no
C166 . C167 . 1.508(17) yes
C166 . H1661 . 1.000 no
C166 . H1662 . 1.000 no
C167 . C168 . 1.474(17) yes
C167 . H1671 . 1.000 no
C167 . H1672 . 1.000 no
C168 . H1681 . 1.000 no
C168 . H1682 . 1.000 no
C168 . H1683 . 1.000 no
C366 . C367 . 1.438(16) yes
C366 . H1652 . 0.637 no
C366 . H3661 . 1.000 no
C366 . H3662 . 1.000 no
C367 . C368 . 1.486(16) yes
C367 . H3671 . 1.000 no
C367 . H3672 . 1.001 no
C368 . H3681 . 1.000 no
C368 . H3682 . 1.000 no
C368 . H3683 . 1.000 no
C169 . C170 . 1.508(9) yes
C169 . H1691 . 1.000 no
C169 . H1692 . 1.000 no
C170 . C171 . 1.516(10) yes
C170 . H1701 . 1.000 no
C170 . H1702 . 1.000 no
C171 . C172 . 1.454(9) yes
C171 . H1711 . 1.000 no
C171 . H1712 . 1.000 no
C172 . C173 . 1.506(11) yes
C172 . H1721 . 1.000 no
C172 . H1722 . 1.000 no
C173 . C174 . 1.491(13) yes
C173 . H1731 . 1.000 no
C173 . H1732 . 1.000 no
C174 . H1741 . 1.000 no
C174 . H1742 . 1.000 no
C174 . H1743 . 1.000 no
C175 . C176 . 1.487(9) yes
C175 . H1751 . 1.000 no
C175 . H1752 . 1.000 no
C176 . C177 . 1.435(13) yes
C176 . C377 . 1.432(14) yes
C176 . H1761 . 1.000 no
C176 . H1762 . 1.000 no
C177 . C178 . 1.514(15) yes
C177 . H1771 . 1.000 no
C177 . H1772 . 1.000 no
C178 . C179 . 1.545(16) yes
C178 . H1781 . 1.000 no
C178 . H1782 . 1.000 no
C179 . C180 . 1.512(16) yes
C179 . H1791 . 1.000 no
C179 . H1792 . 1.000 no
C180 . H1801 . 1.000 no
C180 . H1802 . 1.000 no
C180 . H1803 . 1.000 no
C377 . C378 . 1.531(16) yes
C377 . H1761 . 0.747 no
C377 . H3771 . 1.000 no
C377 . H3772 . 1.000 no
C378 . C379 . 1.484(17) yes
C379 . C380 . 1.451(16) yes
C379 . H3791 . 1.000 no
C379 . H3792 . 1.000 no
C380 . H3801 . 1.000 no
C380 . H3802 . 1.001 no
C380 . H3803 . 0.999 no
